data_7122927
loop_
_publ_author_name
'Hey-Hawkins, Evamarie'
'Coburger, Peter'
'Gruetzmacher, Hansjoerg'

_publ_section_title
;
 Molecular Doping: Accessing the First Carborane-substituted
 1,2,3-Triphospholanide via Insertion of P&#x2212; into a P&#x2212;P bond
;
_journal_name_full 'Chemical Communications'
_journal_paper_doi 10.1039/C9CC00205G
_journal_year 2019
_chemical_formula_sum 'C10 H29 B10 P3'
_chemical_formula_weight 350.34
_space_group_crystal_system monoclinic
_space_group_IT_number 14
_space_group_name_Hall '-P 2ybc'
_space_group_name_H-M_alt 'P 1 21/c 1'
_symmetry_space_group_name_Hall '-P 2ybc'
_symmetry_space_group_name_H-M 'P 1 21/c 1'
_atom_sites_solution_hydrogens mixed
_audit_creation_method SHELXL-2014/7
_audit_update_record
;
2019-01-02 deposited with the CCDC.
2019-02-04 downloaded from the CCDC.
;
_cell_angle_alpha 90
_cell_angle_beta 117.372(5)
_cell_angle_gamma 90
_cell_formula_units_Z 4
_cell_length_a 9.9771(4)
_cell_length_b 21.9776(7)
_cell_length_c 10.1920(4)
_cell_measurement_reflns_used 8401
_cell_measurement_temperature 130
_cell_measurement_theta_max 30.0670
_cell_measurement_theta_min 2.9020
_cell_volume 1984.62(16)
_computing_cell_refinement
;
CrysAlisPro, Agilent Technologies,
Version 1.171.37.35 (release 13-08-2014 CrysAlis171 .NET)
(compiled Aug 13 2014,18:06:01)
;
_computing_data_collection
;
CrysAlisPro, Agilent Technologies,
Version 1.171.37.35 (release 13-08-2014 CrysAlis171 .NET)
(compiled Aug 13 2014,18:06:01)
;
_computing_data_reduction
;
CrysAlisPro, Agilent Technologies,
Version 1.171.37.35 (release 13-08-2014 CrysAlis171 .NET)
(compiled Aug 13 2014,18:06:01)
;
_computing_structure_refinement 'SHELXL-2014/7 (Sheldrick, 2014)'
_computing_structure_solution SHELXS
_diffrn_ambient_temperature 130
_diffrn_detector_area_resol_mean 16.3560
_diffrn_measured_fraction_theta_full 1.000
_diffrn_measured_fraction_theta_max 0.936
_diffrn_measurement_device_type 'Xcalibur, Sapphire3, Gemini'
_diffrn_measurement_method '\w scans'
_diffrn_radiation_type MoK\a
_diffrn_radiation_wavelength 0.71073
_diffrn_reflns_av_R_equivalents 0.0608
_diffrn_reflns_av_unetI/netI 0.0444
_diffrn_reflns_Laue_measured_fraction_full 1.000
_diffrn_reflns_Laue_measured_fraction_max 0.936
_diffrn_reflns_limit_h_max 14
_diffrn_reflns_limit_h_min -13
_diffrn_reflns_limit_k_max 31
_diffrn_reflns_limit_k_min -31
_diffrn_reflns_limit_l_max 14
_diffrn_reflns_limit_l_min -14
_diffrn_reflns_number 34632
_diffrn_reflns_point_group_measured_fraction_full 1.000
_diffrn_reflns_point_group_measured_fraction_max 0.936
_diffrn_reflns_theta_full 25.242
_diffrn_reflns_theta_max 30.679
_diffrn_reflns_theta_min 2.299
_diffrn_source 'Enhance (Mo) X-ray Source'
_exptl_absorpt_coefficient_mu 0.288
_exptl_absorpt_correction_type none
_exptl_crystal_colour 'clear colourless'
_exptl_crystal_density_diffrn 1.173
_exptl_crystal_description prism
_exptl_crystal_F_000 736
_exptl_crystal_size_max 0.4000
_exptl_crystal_size_mid 0.3000
_exptl_crystal_size_min 0.1000
_refine_diff_density_max 0.846
_refine_diff_density_min -0.452
_refine_diff_density_rms 0.080
_refine_ls_extinction_method none
_refine_ls_goodness_of_fit_ref 1.117
_refine_ls_hydrogen_treatment mixed
_refine_ls_matrix_type full
_refine_ls_number_parameters 303
_refine_ls_number_reflns 5765
_refine_ls_number_restraints 6
_refine_ls_restrained_S_all 1.116
_refine_ls_R_factor_all 0.0905
_refine_ls_R_factor_gt 0.0672
_refine_ls_shift/su_max 0.000
_refine_ls_shift/su_mean 0.000
_refine_ls_structure_factor_coef Fsqd
_refine_ls_weighting_details 'w=1/[\s^2^(Fo^2^)+(0.0732P)^2^+1.7829P] where P=(Fo^2^+2Fc^2^)/3'
_refine_ls_weighting_scheme calc
_refine_ls_wR_factor_gt 0.1590
_refine_ls_wR_factor_ref 0.1705
_reflns_Friedel_coverage 0.000
_reflns_number_gt 4492
_reflns_number_total 5765
_reflns_threshold_expression 'I > 2\s(I)'
_cod_data_source_file c9cc00205g2.cif
_cod_data_source_block P21c2
_cod_original_cell_volume 1984.62(15)
_cod_database_code 7122927
_shelx_shelxl_version_number 2014/7
_shelx_space_group_comment
; 
The symmetry employed for this shelxl refinement is uniquely defined 
by the following loop, which should always be used as a source of 
symmetry information in preference to the above space-group names. 
They are only intended as comments. 
;

loop_
_space_group_symop_operation_xyz
'x, y, z'
'-x, y+1/2, -z+1/2'
'-x, -y, -z'
'x, -y-1/2, z-1/2'

loop_
_atom_site_label
_atom_site_type_symbol
_atom_site_fract_x
_atom_site_fract_y
_atom_site_fract_z
_atom_site_U_iso_or_equiv
_atom_site_adp_type
_atom_site_occupancy
_atom_site_site_symmetry_order
_atom_site_calc_flag
_atom_site_refinement_flags_posn
_atom_site_refinement_flags_adp
_atom_site_refinement_flags_occupancy
_atom_site_disorder_assembly
_atom_site_disorder_group
C1 C 1.1954(3) 0.11773(11) 0.5313(3) 0.0269(5) Uani 1 1 d . . . . .
C2 C 1.2733(3) 0.12485(15) 0.7158(3) 0.0222(6) Uani 0.907(3) 1 d . . P A .
C4 C 1.1826(3) 0.08751(12) 0.9538(3) 0.0321(5) Uani 1 1 d . . . . .
C9 C 1.2136(4) 0.02058(14) 0.9444(3) 0.0396(6) Uani 1 1 d . . . . .
C13 C 1.3182(4) 0.11851(16) 1.0783(3) 0.0478(7) Uani 1 1 d . . . . .
H13A H 1.4033 0.1161 1.0587 0.072 Uiso 1 1 calc R U . . .
H13B H 1.3418 0.0985 1.1701 0.072 Uiso 1 1 calc R U . . .
H13C H 1.2947 0.1604 1.0844 0.072 Uiso 1 1 calc R U . . .
C15 C 1.0455(4) 0.09447(17) 0.9833(4) 0.0490(8) Uani 1 1 d . . . . .
H15A H 0.9603 0.0739 0.9074 0.073 Uiso 1 1 calc R U . . .
H15B H 1.0223 0.1369 0.9834 0.073 Uiso 1 1 calc R U . . .
H15C H 1.0684 0.0770 1.0777 0.073 Uiso 1 1 calc R U . . .
C313 C 1.301(4) 0.1062(15) 0.714(4) 0.025(8) Uani 0.093(3) 1 d . U P A .
H2 H 1.302(4) 0.0145(15) 0.928(4) 0.049(10) Uiso 1 1 d . . . . .
H5 H 1.115(4) -0.0016(17) 0.874(4) 0.061(11) Uiso 1 1 d . . . . .
H9 H 1.231(4) -0.0030(17) 1.036(5) 0.062(11) Uiso 1 1 d . . . . .
H20 H 1.237(4) 0.0180(14) 0.647(4) 0.040(8) Uiso 1 1 d . . . . .
H309 H 0.990(4) 0.0302(18) 0.619(4) 0.056(10) Uiso 1 1 d . . . . .
B5 B 1.2937(3) 0.05688(14) 0.6406(3) 0.0308(6) Uani 1 1 d . . . . .
B6 B 1.2689(3) 0.18672(14) 0.6099(3) 0.0324(6) Uani 1 1 d . . . . .
H6 H 1.2109 0.2310 0.5834 0.039 Uiso 1 1 calc R U . . .
B7 B 1.4457(3) 0.08963(14) 0.7969(3) 0.0332(6) Uani 1 1 d . . . . .
H7 H 1.5187 0.0680 0.9036 0.040 Uiso 1 1 calc R U . . .
B8 B 1.4302(3) 0.16965(15) 0.7786(3) 0.0352(6) Uani 1 1 d . . . . .
H8 H 1.4820 0.2043 0.8655 0.042 Uiso 1 1 calc R U . . .
B10 B 1.2973(4) 0.15661(16) 0.4626(3) 0.0362(7) Uani 1 1 d . . . . .
H10 H 1.2476 0.1781 0.3528 0.043 Uiso 1 1 calc R U . . .
B11 B 1.3131(4) 0.07670(16) 0.4826(3) 0.0357(6) Uani 1 1 d . . . . .
H11 H 1.2736 0.0463 0.3863 0.043 Uiso 1 1 calc R U . . .
B14 B 1.4747(4) 0.06009(17) 0.6511(4) 0.0391(7) Uani 1 1 d . . . . .
H14 H 1.5424 0.0188 0.6652 0.047 Uiso 1 1 calc R U . . .
B16 B 1.4768(4) 0.12172(19) 0.5398(4) 0.0427(8) Uani 1 1 d . . . . .
H16 H 1.5458 0.1206 0.4811 0.051 Uiso 1 1 calc R U . . .
B17 B 1.4492(4) 0.18997(17) 0.6180(4) 0.0420(7) Uani 1 1 d . . . . .
H17 H 1.4996 0.2334 0.6098 0.050 Uiso 1 1 calc R U . . .
B18 B 1.5596(4) 0.13036(18) 0.7360(4) 0.0417(8) Uani 1 1 d . . . . .
H18 H 1.6822 0.1352 0.8048 0.050 Uiso 1 1 calc R U . . .
P1 P 0.9883(2) 0.09852(8) 0.4284(2) 0.0215(6) Uani 0.87(2) 1 d . . P . .
P2 P 1.12894(8) 0.13559(3) 0.78333(7) 0.0253(2) Uani 0.907(3) 1 d . . P . .
P3 P 0.9368(2) 0.08229(9) 0.61265(19) 0.0225(7) Uani 0.712(19) 1 d . . P A .
P11 P 1.016(5) 0.0998(9) 0.420(3) 0.087(7) Uani 0.13(2) 1 d . . P . .
P21 P 1.1828(18) 0.0534(6) 0.7612(16) 0.091(6) Uani 0.093(3) 1 d . . P A .
P31 P 0.9502(11) 0.0936(9) 0.6180(10) 0.094(4) Uani 0.288(19) 1 d . . P A .
C3 C 0.8686(3) 0.16670(11) 0.3375(3) 0.0299(5) Uani 0.756(15) 1 d . . P A 1
C12 C 0.7110(8) 0.1366(3) 0.2502(7) 0.0350(12) Uani 0.756(15) 1 d . . P A 1
H12A H 0.6365 0.1675 0.2013 0.053 Uiso 0.756(15) 1 calc R U P A 1
H12B H 0.6859 0.1146 0.3173 0.053 Uiso 0.756(15) 1 calc R U P A 1
H12C H 0.7132 0.1091 0.1781 0.053 Uiso 0.756(15) 1 calc R U P A 1
C19 C 0.8513(5) 0.21297(18) 0.4444(4) 0.0330(12) Uani 0.756(15) 1 d . . P A 1
H19A H 0.7835 0.2449 0.3881 0.050 Uiso 0.756(15) 1 calc R U P A 1
H19B H 0.9481 0.2301 0.5087 0.050 Uiso 0.756(15) 1 calc R U P A 1
H19C H 0.8117 0.1925 0.5023 0.050 Uiso 0.756(15) 1 calc R U P A 1
C20 C 0.9158(7) 0.1993(2) 0.2366(6) 0.0399(12) Uani 0.756(15) 1 d . . P A 1
H20A H 0.8372 0.2267 0.1747 0.060 Uiso 0.756(15) 1 calc R U P A 1
H20B H 0.9337 0.1702 0.1762 0.060 Uiso 0.756(15) 1 calc R U P A 1
H20C H 1.0066 0.2218 0.2942 0.060 Uiso 0.756(15) 1 calc R U P A 1
C100 C 0.898(3) 0.1708(17) 0.189(3) 0.086(10) Uani 0.244(15) 1 d . . P A 2
H10D H 0.8183 0.1941 0.1136 0.129 Uiso 0.244(15) 1 calc R U P A 2
H10E H 0.8984 0.1305 0.1531 0.129 Uiso 0.244(15) 1 calc R U P A 2
H10F H 0.9929 0.1901 0.2155 0.129 Uiso 0.244(15) 1 calc R U P A 2
C101 C 0.728(4) 0.1445(17) 0.267(5) 0.14(2) Uani 0.244(15) 1 d . . P A 2
H10A H 0.6706 0.1674 0.1787 0.215 Uiso 0.244(15) 1 calc R U P A 2
H10B H 0.6806 0.1475 0.3307 0.215 Uiso 0.244(15) 1 calc R U P A 2
H10C H 0.7313 0.1026 0.2425 0.215 Uiso 0.244(15) 1 calc R U P A 2
C200 C 0.903(2) 0.2261(9) 0.396(3) 0.071(7) Uani 0.244(15) 1 d . . P A 2
H20D H 0.8113 0.2475 0.3737 0.106 Uiso 0.244(15) 1 calc R U P A 2
H20E H 0.9571 0.2472 0.3523 0.106 Uiso 0.244(15) 1 calc R U P A 2
H20F H 0.9643 0.2241 0.5009 0.106 Uiso 0.244(15) 1 calc R U P A 2
C300 C 0.8686(3) 0.16670(11) 0.3375(3) 0.0299(5) Uani 0.244(15) 1 d . . P A 2

loop_
_atom_site_aniso_label
_atom_site_aniso_U_11
_atom_site_aniso_U_22
_atom_site_aniso_U_33
_atom_site_aniso_U_23
_atom_site_aniso_U_13
_atom_site_aniso_U_12
C1 0.0253(12) 0.0309(11) 0.0216(10) -0.0007(9) 0.0082(9) -0.0004(9)
C2 0.0211(13) 0.0255(14) 0.0173(12) -0.0015(10) 0.0065(10) 0.0018(11)
C4 0.0309(13) 0.0398(14) 0.0249(12) 0.0028(10) 0.0122(10) 0.0006(10)
C9 0.0382(16) 0.0406(15) 0.0341(14) 0.0092(11) 0.0116(12) 0.0009(12)
C13 0.0454(17) 0.066(2) 0.0277(13) -0.0054(13) 0.0126(13) -0.0090(15)
C15 0.0428(17) 0.069(2) 0.0411(16) 0.0085(15) 0.0244(14) 0.0060(15)
C313 0.025(8) 0.025(8) 0.024(8) 0.000(2) 0.011(4) 0.000(2)
B5 0.0271(14) 0.0328(14) 0.0262(13) -0.0008(11) 0.0070(11) 0.0038(11)
B6 0.0289(14) 0.0338(14) 0.0311(14) -0.0019(11) 0.0109(12) -0.0078(11)
B7 0.0204(13) 0.0444(16) 0.0258(13) -0.0020(11) 0.0030(10) 0.0011(11)
B8 0.0268(14) 0.0422(16) 0.0301(14) -0.0084(12) 0.0074(12) -0.0108(12)
B10 0.0309(15) 0.0490(17) 0.0287(14) 0.0020(12) 0.0137(12) -0.0067(13)
B11 0.0297(15) 0.0494(17) 0.0284(14) -0.0051(12) 0.0137(12) -0.0001(13)
B14 0.0269(14) 0.0536(19) 0.0354(16) -0.0027(14) 0.0132(13) 0.0063(13)
B16 0.0296(16) 0.065(2) 0.0378(17) -0.0018(15) 0.0192(14) -0.0026(14)
B17 0.0335(16) 0.0505(19) 0.0393(17) -0.0010(14) 0.0146(14) -0.0126(14)
B18 0.0220(14) 0.064(2) 0.0354(16) -0.0020(15) 0.0099(12) -0.0050(14)
P1 0.0166(6) 0.0230(6) 0.0202(6) -0.0008(4) 0.0043(5) -0.0018(3)
P2 0.0257(4) 0.0273(3) 0.0243(3) 0.0017(2) 0.0125(3) 0.0031(2)
P3 0.0155(7) 0.0297(10) 0.0208(7) 0.0013(5) 0.0071(4) -0.0039(4)
P11 0.076(12) 0.050(7) 0.061(10) 0.002(6) -0.031(7) -0.013(7)
P21 0.090(10) 0.056(7) 0.080(9) 0.021(6) -0.001(7) -0.022(6)
P31 0.036(3) 0.139(8) 0.071(5) 0.059(5) -0.005(3) -0.028(4)
C3 0.0252(12) 0.0322(12) 0.0231(11) 0.0040(9) 0.0032(9) 0.0035(9)
C12 0.020(2) 0.042(3) 0.029(2) -0.0015(19) -0.0009(16) 0.0010(18)
C19 0.029(2) 0.0324(18) 0.0301(19) -0.0031(14) 0.0074(15) 0.0075(14)
C20 0.043(2) 0.038(2) 0.034(2) 0.0119(18) 0.0143(18) 0.004(2)
C100 0.068(15) 0.11(2) 0.085(19) 0.059(17) 0.042(14) 0.049(16)
C101 0.059(16) 0.080(18) 0.18(3) 0.08(2) -0.042(17) -0.019(13)
C200 0.056(11) 0.060(10) 0.079(14) -0.014(9) 0.016(10) 0.010(8)
C300 0.0252(12) 0.0322(12) 0.0231(11) 0.0040(9) 0.0032(9) 0.0035(9)

loop_
_atom_type_symbol
_atom_type_description
_atom_type_scat_dispersion_real
_atom_type_scat_dispersion_imag
_atom_type_scat_source
C C 0.0033 0.0016 'International Tables Vol C Tables 4.2.6.8 and 6.1.1.4'
H H 0.0000 0.0000 'International Tables Vol C Tables 4.2.6.8 and 6.1.1.4'
B B 0.0013 0.0007 'International Tables Vol C Tables 4.2.6.8 and 6.1.1.4'
P P 0.1023 0.0942 'International Tables Vol C Tables 4.2.6.8 and 6.1.1.4'

loop_
_geom_angle_atom_site_label_1
_geom_angle_atom_site_label_2
_geom_angle_atom_site_label_3
_geom_angle
P11 C1 C2 125.7(18)
P11 C1 C313 130(2)
C2 C1 C313 17.0(11)
P11 C1 B10 119.7(16)
C2 C1 B10 110.9(2)
C313 C1 B10 109.9(12)
P11 C1 B6 128.4(9)
C2 C1 B6 61.04(17)
C313 C1 B6 72.5(11)
B10 C1 B6 62.69(17)
P11 C1 B11 109.9(16)
C2 C1 B11 110.2(2)
C313 C1 B11 94.5(12)
B10 C1 B11 62.02(18)
B6 C1 B11 113.3(2)
P11 C1 B5 111.7(8)
C2 C1 B5 61.11(17)
C313 C1 B5 44.8(11)
B10 C1 B5 112.6(2)
B6 C1 B5 112.89(19)
B11 C1 B5 61.41(17)
P11 C1 P1 7.9(19)
C2 C1 P1 117.90(17)
C313 C1 P1 123.3(12)
B10 C1 P1 126.27(18)
B6 C1 P1 125.58(18)
B11 C1 P1 116.10(17)
B5 C1 P1 109.71(17)
C1 C2 B8 110.3(2)
C1 C2 B7 110.1(2)
B8 C2 B7 62.29(18)
C1 C2 B6 60.47(16)
B8 C2 B6 62.23(18)
B7 C2 B6 112.9(2)
C1 C2 B5 60.83(16)
B8 C2 B5 112.9(2)
B7 C2 B5 61.83(18)
B6 C2 B5 112.2(2)
C1 C2 P2 112.62(18)
B8 C2 P2 121.1(2)
B7 C2 P2 130.55(19)
B6 C2 P2 109.1(2)
B5 C2 P2 122.48(19)
C1 C2 P21 99.4(5)
B8 C2 P21 144.4(4)
B7 C2 P21 89.6(5)
B6 C2 P21 153.3(4)
B5 C2 P21 64.9(6)
P2 C2 P21 60.1(6)
C9 C4 C13 110.9(2)
C9 C4 C15 109.6(2)
C13 C4 C15 108.7(2)
C9 C4 P2 117.70(19)
C13 C4 P2 106.45(19)
C15 C4 P2 102.90(19)
C9 C4 P21 60.4(4)
C13 C4 P21 123.7(5)
C15 C4 P21 127.0(5)
P2 C4 P21 57.5(3)
C4 C9 P21 75.4(5)
B5 C313 B7 84(2)
B5 C313 C1 69.2(15)
B7 C313 C1 133(2)
B5 C313 B8 134(2)
B7 C313 B8 66.5(14)
C1 C313 B8 105.3(17)
B5 C313 P21 75.8(17)
B7 C313 P21 107(2)
C1 C313 P21 103.2(18)
B8 C313 P21 145(2)
B5 C313 B6 118(2)
B7 C313 B6 116(2)
C1 C313 B6 54.3(10)
B8 C313 B6 55.0(9)
P21 C313 B6 135.7(19)
B5 C313 P2 125(2)
B7 C313 P2 130(2)
C1 C313 P2 97.1(15)
B8 C313 P2 100.8(15)
P21 C313 P2 55.3(11)
B6 C313 P2 87.3(13)
C313 B5 C1 66.0(15)
C313 B5 C2 9.6(15)
C1 B5 C2 58.06(15)
C313 B5 B14 98.4(15)
C1 B5 B14 105.7(2)
C2 B5 B14 105.3(2)
C313 B5 B11 108.7(15)
C1 B5 B11 59.17(16)
C2 B5 B11 106.0(2)
B14 B5 B11 60.36(18)
C313 B5 B7 49.0(15)
C1 B5 B7 105.2(2)
C2 B5 B7 58.52(17)
B14 B5 B7 59.92(18)
B11 B5 B7 108.3(2)
C313 B5 P21 65.0(15)
C1 B5 P21 96.7(4)
C2 B5 P21 63.3(4)
B14 B5 P21 143.8(4)
B11 B5 P21 153.6(4)
B7 B5 P21 87.1(4)
C1 B6 C2 58.49(16)
C1 B6 B17 105.4(2)
C2 B6 B17 105.7(2)
C1 B6 B8 105.6(2)
C2 B6 B8 58.36(17)
B17 B6 B8 60.77(18)
C1 B6 B10 58.41(16)
C2 B6 B10 105.5(2)
B17 B6 B10 59.99(18)
B8 B6 B10 108.3(2)
C1 B6 C313 53.1(10)
C2 B6 C313 12.5(9)
B17 B6 C313 95.7(10)
B8 B6 C313 56.5(10)
B10 B6 C313 94.1(10)
C313 B7 C2 12.7(14)
C313 B7 B14 96.7(15)
C2 B7 B14 106.1(2)
C313 B7 B8 69.3(14)
C2 B7 B8 58.64(17)
B14 B7 B8 108.5(2)
C313 B7 B18 108.7(14)
C2 B7 B18 105.5(2)
B14 B7 B18 60.6(2)
B8 B7 B18 59.91(19)
C313 B7 B5 47.0(14)
C2 B7 B5 59.65(16)
B14 B7 B5 59.77(17)
B8 B7 B5 108.2(2)
B18 B7 B5 108.2(2)
C2 B8 B18 105.9(2)
C2 B8 B7 59.07(18)
B18 B8 B7 60.06(19)
C2 B8 B6 59.41(17)
B18 B8 B6 107.8(2)
B7 B8 B6 108.0(2)
C2 B8 B17 105.4(2)
B18 B8 B17 60.0(2)
B7 B8 B17 107.7(2)
B6 B8 B17 59.37(18)
C2 B8 C313 16.0(10)
B18 B8 C313 90.8(11)
B7 B8 C313 44.2(11)
B6 B8 C313 68.5(11)
B17 B8 C313 102.7(11)
C1 B10 B16 105.8(2)
C1 B10 B11 59.50(17)
B16 B10 B11 59.92(19)
C1 B10 B17 105.4(2)
B16 B10 B17 60.4(2)
B11 B10 B17 108.3(2)
C1 B10 B6 58.90(16)
B16 B10 B6 107.9(2)
B11 B10 B6 108.2(2)
B17 B10 B6 59.56(18)
C1 B11 B5 59.42(16)
C1 B11 B16 105.1(2)
B5 B11 B16 108.1(2)
C1 B11 B10 58.48(17)
B5 B11 B10 108.1(2)
B16 B11 B10 60.0(2)
C1 B11 B14 105.4(2)
B5 B11 B14 59.76(17)
B16 B11 B14 60.2(2)
B10 B11 B14 108.0(2)
B5 B14 B7 60.32(17)
B5 B14 B11 59.88(17)
B7 B14 B11 108.2(2)
B5 B14 B16 107.8(2)
B7 B14 B16 108.2(2)
B11 B14 B16 59.70(19)
B5 B14 B18 108.0(2)
B7 B14 B18 59.83(18)
B11 B14 B18 108.0(2)
B16 B14 B18 60.4(2)
B11 B16 B10 60.06(18)
B11 B16 B14 60.09(19)
B10 B16 B14 108.0(2)
B11 B16 B17 108.1(2)
B10 B16 B17 59.94(19)
B14 B16 B17 107.9(2)
B11 B16 B18 108.1(2)
B10 B16 B18 107.7(2)
B14 B16 B18 60.1(2)
B17 B16 B18 59.8(2)
B6 B17 B10 60.45(18)
B6 B17 B18 107.7(2)
B10 B17 B18 108.0(2)
B6 B17 B16 108.1(2)
B10 B17 B16 59.67(19)
B18 B17 B16 60.4(2)
B6 B17 B8 59.86(18)
B10 B17 B8 108.0(2)
B18 B17 B8 59.37(19)
B16 B17 B8 107.6(2)
B8 B18 B7 60.03(18)
B8 B18 B17 60.63(19)
B7 B18 B17 108.2(2)
B8 B18 B14 107.8(2)
B7 B18 B14 59.55(18)
B17 B18 B14 107.6(2)
B8 B18 B16 108.2(2)
B7 B18 B16 107.3(2)
B17 B18 B16 59.9(2)
B14 B18 B16 59.6(2)
C300 P1 C1 112.47(14)
C3 P1 C1 112.47(14)
C300 P1 P31 98.6(4)
C3 P1 P31 98.6(4)
C1 P1 P31 96.5(3)
C300 P1 P3 101.90(11)
C3 P1 P3 101.90(11)
C1 P1 P3 100.89(12)
P31 P1 P3 7.2(5)
C2 P2 C4 109.07(13)
C2 P2 P21 62.4(5)
C4 P2 P21 66.9(5)
C2 P2 P31 99.7(3)
C4 P2 P31 106.2(4)
P21 P2 P31 70.2(6)
C2 P2 C313 9.8(8)
C4 P2 C313 101.2(9)
P21 P2 C313 52.8(10)
P31 P2 C313 96.7(9)
C2 P2 P3 100.20(10)
C4 P2 P3 101.62(10)
P21 P2 P3 66.7(4)
P31 P2 P3 4.8(4)
C313 P2 P3 96.5(9)
P1 P3 P2 97.24(11)
P1 P3 P21 90.5(5)
P2 P3 P21 50.2(4)
P1 P3 P11 4.6(8)
P2 P3 P11 93.6(7)
P21 P3 P11 86.0(10)
C1 P11 C300 118.1(12)
C1 P11 C3 118.1(12)
C1 P11 P31 93.7(13)
C300 P11 P31 88(2)
C3 P11 P31 88(2)
C1 P11 P3 97.6(14)
C300 P11 P3 90(2)
C3 P11 P3 90(2)
P31 P11 P3 6.3(5)
C313 P21 C9 130.9(13)
C313 P21 P2 71.9(11)
C9 P21 P2 99.7(9)
C313 P21 C2 14.6(10)
C9 P21 C2 130.7(7)
P2 P21 C2 57.5(4)
C313 P21 B5 39.2(11)
C9 P21 B5 137.6(9)
P2 P21 B5 107.4(6)
C2 P21 B5 51.8(4)
C313 P21 C4 106.8(12)
C9 P21 C4 44.2(4)
P2 P21 C4 55.7(5)
C2 P21 C4 97.6(6)
B5 P21 C4 143.1(7)
C313 P21 P31 99.9(12)
C9 P21 P31 115.9(10)
P2 P21 P31 56.9(6)
C2 P21 P31 89.0(6)
B5 P21 P31 106.3(6)
C4 P21 P31 91.2(8)
C313 P21 P3 105.6(12)
C9 P21 P3 113.2(9)
P2 P21 P3 63.1(5)
C2 P21 P3 95.2(5)
B5 P21 P3 108.0(6)
C4 P21 P3 93.3(8)
P31 P21 P3 6.9(5)
P2 P31 P1 105.9(6)
P2 P31 P21 52.8(4)
P1 P31 P21 92.7(6)
P2 P31 P11 101.4(9)
P1 P31 P11 5.0(9)
P21 P31 P11 88.2(10)
C20 C3 C12 111.4(4)
C20 C3 C19 109.9(3)
C12 C3 C19 105.7(3)
C20 C3 P1 113.1(3)
C12 C3 P1 100.9(3)
C19 C3 P1 115.3(2)
C20 C3 P11 103.9(17)
C12 C3 P11 106.7(11)
C19 C3 P11 119.3(10)
P1 C3 P11 9.3(17)
C101 C300 C200 123.7(19)
C101 C300 C100 96(2)
C200 C300 C100 102.8(14)
C101 C300 P1 104.2(15)
C200 C300 P1 123.8(8)
C100 C300 P1 98.9(8)
C101 C300 P11 110.4(19)
C200 C300 P11 121.4(10)
C100 C300 P11 91.1(17)
P1 C300 P11 9.3(17)

loop_
_geom_bond_atom_site_label_1
_geom_bond_atom_site_label_2
_geom_bond_distance
C1 P11 1.67(4)
C1 C2 1.680(4)
C1 C313 1.69(3)
C1 B10 1.706(4)
C1 B6 1.714(4)
C1 B11 1.724(4)
C1 B5 1.728(4)
C1 P1 1.886(3)
C2 B8 1.705(4)
C2 B7 1.713(4)
C2 B6 1.724(4)
C2 B5 1.733(4)
C2 P2 1.875(3)
C2 P21 1.970(13)
C4 C9 1.515(4)
C4 C13 1.525(4)
C4 C15 1.537(4)
C4 P2 1.889(3)
C4 P21 2.103(19)
C9 P21 1.890(15)
C313 B5 1.30(3)
C313 B7 1.34(3)
C313 B8 1.80(3)
C313 P21 1.87(4)
C313 B6 2.01(3)
C313 P2 2.23(3)
B5 B14 1.761(4)
B5 B11 1.763(4)
B5 B7 1.770(4)
B5 P21 2.00(2)
B6 B17 1.763(5)
B6 B8 1.772(4)
B6 B10 1.779(4)
B7 B14 1.763(4)
B7 B8 1.768(5)
B7 B18 1.768(5)
B8 B18 1.766(5)
B8 B17 1.788(5)
B10 B16 1.766(5)
B10 B11 1.767(5)
B10 B17 1.771(5)
B11 B16 1.764(5)
B11 B14 1.771(5)
B14 B16 1.773(5)
B14 B18 1.782(5)
B16 B17 1.779(5)
B16 B18 1.788(5)
B17 B18 1.777(5)
P1 C300 1.874(3)
P1 C3 1.874(3)
P1 P31 2.137(9)
P1 P3 2.192(2)
P2 P21 1.928(16)
P2 P31 2.027(15)
P2 P3 2.238(2)
P3 P21 2.303(15)
P3 P11 2.46(6)
P11 C300 1.97(3)
P11 C3 1.97(3)
P11 P31 2.40(6)
P21 P31 2.277(17)
C3 C20 1.495(6)
C3 C12 1.554(7)
C3 C19 1.557(5)
C100 C300 1.67(3)
C101 C300 1.34(3)
C200 C300 1.410(17)
